data_7016560
loop_
_publ_author_name
'Alvarez, M. Angeles'
'Garc\'ia, M Esther'
'Ruiz, Miguel A.'
'Vega, M. Fernanda'

_publ_section_title
;
 C-X bond formation and cleavage in the reactions of the ditungsten
 hydride complex [W(2)(\h(5)-C(5)H(5))(2)(H)(\m-PCy(2))(CO)(2)] with
 small molecules having multiple C-X bonds (X = C, N, O).
;
_journal_issue 33
_journal_name_full 'Dalton transactions (Cambridge, England : 2003)'
_journal_page_first 8294
_journal_page_last 8297
_journal_paper_doi 10.1039/c1dt10871a
_journal_volume 40
_journal_year 2011
_chemical_compound_source 'synthesis as described'
_chemical_formula_moiety 'C41 H51 N2 O P W2'
_chemical_formula_sum 'C41 H51 N2 O P W2'
_chemical_formula_weight 986.51
_chemical_name_systematic
;
?
;
_space_group_IT_number 2
_symmetry_cell_setting triclinic
_symmetry_Int_Tables_number 2
_symmetry_space_group_name_Hall '-P 1'
_symmetry_space_group_name_H-M 'P -1'
_atom_sites_solution_hydrogens geom
_atom_sites_solution_primary direct
_atom_sites_solution_secondary difmap
_audit_conform_dict_location ftp://ftp.iucr.org/pub/cif_core.dic
_audit_conform_dict_name cif_core.dic
_audit_conform_dict_version 2.4
_audit_creation_method 'WinGX routine CIF_UPDATE'
_cell_angle_alpha 99.745(18)
_cell_angle_beta 105.113(18)
_cell_angle_gamma 105.295(13)
_cell_formula_units_Z 2
_cell_length_a 10.806(3)
_cell_length_b 11.238(3)
_cell_length_c 16.928(6)
_cell_measurement_reflns_used 1313
_cell_measurement_temperature 100.0(1)
_cell_measurement_theta_max 16.893
_cell_measurement_theta_min 2.332
_cell_measurement_wavelength 0.71073
_cell_volume 1850.7(10)
_computing_cell_refinement 'BRUKER APEX'
_computing_data_collection 'BRUKER APEX'
_computing_molecular_graphics 'Ortep-3 for Windows (Farrugia, 1997)'
_computing_publication_material 'WinGX publication routines (Farrugia, 1999)'
_computing_structure_refinement 'SHELXL-97 (Sheldrick, 2008)'
_computing_structure_solution 'SHELXL-97 (Sheldrick, 2008)'
_diffrn_ambient_temperature 100.0(1)
_diffrn_measured_fraction_theta_full 0.992
_diffrn_measured_fraction_theta_max 0.992
_diffrn_measurement_device 'four-circle diffractometer'
_diffrn_measurement_device_type 'BRUKER APPEX-II CCD'
_diffrn_measurement_method 'omega/phi scans'
_diffrn_radiation_monochromator graphite
_diffrn_radiation_probe x-ray
_diffrn_radiation_source 'fine-focus sealed tube'
_diffrn_radiation_type MoK\a
_diffrn_radiation_wavelength 0.71073
_diffrn_reflns_av_R_equivalents 0.1572
_diffrn_reflns_av_unetI/netI 0.1545
_diffrn_reflns_limit_h_max 10
_diffrn_reflns_limit_h_min -11
_diffrn_reflns_limit_k_max 11
_diffrn_reflns_limit_k_min -11
_diffrn_reflns_limit_l_max 17
_diffrn_reflns_limit_l_min 0
_diffrn_reflns_number 21272
_diffrn_reflns_theta_full 21.96
_diffrn_reflns_theta_max 21.96
_diffrn_reflns_theta_min 1.29
_exptl_absorpt_coefficient_mu 6.287
_exptl_absorpt_correction_T_max 0.686
_exptl_absorpt_correction_T_min 0.475
_exptl_absorpt_correction_type multi-scan
_exptl_absorpt_process_details 'BRUKER Sadabs'
_exptl_crystal_colour brown
_exptl_crystal_density_diffrn 1.77
_exptl_crystal_density_method 'not measured'
_exptl_crystal_description plate
_exptl_crystal_F_000 964
_exptl_crystal_size_max 0.33
_exptl_crystal_size_mid 0.1
_exptl_crystal_size_min 0.06
_refine_diff_density_max 2.209
_refine_diff_density_min -2.22
_refine_diff_density_rms 0.287
_refine_ls_extinction_method none
_refine_ls_goodness_of_fit_ref 1.022
_refine_ls_hydrogen_treatment mixed
_refine_ls_matrix_type full
_refine_ls_number_parameters 397
_refine_ls_number_reflns 4486
_refine_ls_number_restraints 108
_refine_ls_restrained_S_all 1.009
_refine_ls_R_factor_all 0.1451
_refine_ls_R_factor_gt 0.0674
_refine_ls_shift/su_max 0.001
_refine_ls_shift/su_mean 0
_refine_ls_structure_factor_coef Fsqd
_refine_ls_weighting_details 'calc w=1/[\s^2^(Fo^2^)+(0.0931P)^2^+16.0575P] where P=(Fo^2^+2Fc^2^)/3'
_refine_ls_weighting_scheme calc
_refine_ls_wR_factor_gt 0.1594
_refine_ls_wR_factor_ref 0.2032
_reflns_number_gt 2593
_reflns_number_total 4486
_reflns_threshold_expression >2\s(I)
_cod_data_source_file c1dt10871a.txt
_cod_data_source_block compound6R
_cod_original_cell_volume 1850.8(10)
_cod_database_code 7016560

loop_
_symmetry_equiv_pos_as_xyz
'x, y, z'
'-x, -y, -z'

loop_
_atom_site_label
_atom_site_type_symbol
_atom_site_fract_x
_atom_site_fract_y
_atom_site_fract_z
_atom_site_U_iso_or_equiv
_atom_site_adp_type
_atom_site_occupancy
_atom_site_symmetry_multiplicity
_atom_site_calc_flag
_atom_site_refinement_flags
W1 W 0.47518(11) 0.55418(10) 0.23169(5) 0.0315(4) Uani 1 1 d .
W2 W 0.65214(11) 0.75176(10) 0.35766(5) 0.0308(4) Uani 1 1 d .
P1 P 0.4166(7) 0.7146(6) 0.3133(3) 0.0263(16) Uani 1 1 d .
N1 N 0.788(2) 0.597(2) 0.2654(12) 0.035(6) Uani 1 1 d D
N2 N 0.710(2) 0.9456(19) 0.2451(13) 0.043(6) Uani 1 1 d .
O1 O 0.4717(19) 0.4152(17) 0.3756(9) 0.045(5) Uani 1 1 d .
C1 C 0.482(3) 0.479(3) 0.3265(16) 0.042(7) Uiso 1 1 d .
C2 C 0.674(3) 0.608(2) 0.2746(14) 0.030(6) Uiso 1 1 d .
C3 C 0.688(2) 0.867(2) 0.2865(14) 0.027(6) Uiso 1 1 d .
C4 C 0.802(3) 0.500(3) 0.2023(14) 0.037(5) Uani 1 1 d U
C5 C 0.853(3) 0.542(2) 0.1385(15) 0.040(7) Uani 1 1 d .
C6 C 0.875(3) 0.453(3) 0.0816(15) 0.041(7) Uani 1 1 d .
H6 H 0.9179 0.4796 0.0436 0.049 Uiso 1 1 calc R
C7 C 0.835(3) 0.325(3) 0.0800(17) 0.046(7) Uiso 1 1 d .
H7 H 0.8467 0.267 0.0387 0.055 Uiso 1 1 calc R
C8 C 0.778(3) 0.280(2) 0.1379(14) 0.043(8) Uani 1 1 d .
H8 H 0.7472 0.1929 0.1345 0.051 Uiso 1 1 calc R
C9 C 0.766(3) 0.375(2) 0.2057(14) 0.037(5) Uani 1 1 d U
C10 C 0.892(3) 0.678(3) 0.1380(15) 0.053(9) Uani 1 1 d .
H10A H 0.9669 0.7263 0.188 0.08 Uiso 1 1 calc R
H10B H 0.8167 0.7083 0.1369 0.08 Uiso 1 1 calc R
H10C H 0.9181 0.6873 0.0888 0.08 Uiso 1 1 calc R
C11 C 0.715(3) 0.326(2) 0.2724(15) 0.042(7) Uani 1 1 d .
H11A H 0.7756 0.3752 0.3275 0.063 Uiso 1 1 calc R
H11B H 0.7101 0.238 0.2661 0.063 Uiso 1 1 calc R
H11C H 0.6264 0.3326 0.2661 0.063 Uiso 1 1 calc R
C12 C 0.797(3) 0.983(3) 0.1974(15) 0.040(7) Uani 1 1 d .
C13 C 0.746(3) 0.934(3) 0.1094(15) 0.048(4) Uani 1 1 d U
C14 C 0.827(3) 0.970(3) 0.0628(16) 0.049(5) Uani 1 1 d U
H14 H 0.7938 0.9404 0.0042 0.059 Uiso 1 1 calc R
C15 C 0.958(3) 1.051(3) 0.1018(14) 0.048(5) Uani 1 1 d U
H15 H 1.0139 1.0722 0.0692 0.058 Uiso 1 1 calc R
C16 C 1.010(3) 1.101(3) 0.1909(16) 0.059(9) Uani 1 1 d .
H16 H 1.0972 1.1586 0.216 0.07 Uiso 1 1 calc R
C17 C 0.930(3) 1.066(3) 0.2403(15) 0.038(7) Uani 1 1 d .
C18 C 0.607(3) 0.849(3) 0.0664(14) 0.050(5) Uani 1 1 d U
H18A H 0.5961 0.8137 0.0083 0.074 Uiso 1 1 calc R
H18B H 0.5457 0.8972 0.0687 0.074 Uiso 1 1 calc R
H18C H 0.5873 0.7818 0.0938 0.074 Uiso 1 1 calc R
C19 C 0.974(3) 1.114(3) 0.3325(13) 0.044(8) Uani 1 1 d .
H19A H 1.0616 1.178 0.3515 0.066 Uiso 1 1 calc R
H19B H 0.9792 1.0447 0.3583 0.066 Uiso 1 1 calc R
H19C H 0.91 1.1499 0.348 0.066 Uiso 1 1 calc R
C20 C 0.298(3) 0.370(2) 0.1472(15) 0.040(5) Uani 1 1 d U
H20 H 0.245 0.3178 0.1712 0.048 Uiso 1 1 calc R
C21 C 0.267(3) 0.473(2) 0.1184(15) 0.041(5) Uani 1 1 d U
H21 H 0.1926 0.5 0.1203 0.049 Uiso 1 1 calc R
C22 C 0.371(2) 0.528(2) 0.0860(12) 0.029(6) Uani 1 1 d .
H22 H 0.3779 0.5985 0.0631 0.035 Uiso 1 1 calc R
C23 C 0.460(3) 0.459(2) 0.0945(14) 0.032(6) Uiso 1 1 d .
H23 H 0.5362 0.4752 0.077 0.038 Uiso 1 1 calc R
C24 C 0.417(3) 0.356(3) 0.1355(14) 0.049(8) Uani 1 1 d .
H24 H 0.4586 0.2961 0.1497 0.058 Uiso 1 1 calc R
C25 C 0.814(2) 0.935(2) 0.4720(12) 0.028(3) Uani 1 1 d U
H25 H 0.8378 1.0206 0.4704 0.034 Uiso 1 1 calc R
C26 C 0.705(2) 0.868(2) 0.5018(13) 0.030(3) Uani 1 1 d U
H26 H 0.6467 0.9039 0.5206 0.037 Uiso 1 1 calc R
C27 C 0.703(3) 0.743(2) 0.4979(13) 0.033(3) Uani 1 1 d U
H27 H 0.6416 0.6809 0.511 0.039 Uiso 1 1 calc R
C28 C 0.813(2) 0.730(2) 0.4697(13) 0.032(3) Uani 1 1 d U
H28 H 0.8421 0.6593 0.4665 0.038 Uiso 1 1 calc R
C29 C 0.873(2) 0.846(2) 0.4468(13) 0.030(3) Uani 1 1 d U
H29 H 0.9384 0.8578 0.4201 0.036 Uiso 1 1 calc R
C30 C 0.321(3) 0.666(2) 0.3853(15) 0.036(6) Uiso 1 1 d .
H30 H 0.3694 0.6175 0.4166 0.043 Uiso 1 1 calc R
C31 C 0.321(3) 0.775(2) 0.4531(14) 0.039(5) Uani 1 1 d U
H31A H 0.2708 0.8252 0.4264 0.047 Uiso 1 1 calc R
H31B H 0.413 0.8297 0.4833 0.047 Uiso 1 1 calc R
C32 C 0.255(3) 0.722(2) 0.5163(15) 0.039(5) Uani 1 1 d U
H32A H 0.3068 0.6739 0.5444 0.047 Uiso 1 1 calc R
H32B H 0.2576 0.7929 0.5591 0.047 Uiso 1 1 calc R
C33 C 0.113(3) 0.640(3) 0.4719(15) 0.059(9) Uani 1 1 d .
H33A H 0.0608 0.6881 0.4449 0.07 Uiso 1 1 calc R
H33B H 0.073 0.6068 0.512 0.07 Uiso 1 1 calc R
C34 C 0.114(3) 0.526(2) 0.4037(15) 0.043(7) Uiso 1 1 d .
H34A H 0.1637 0.4768 0.4316 0.052 Uiso 1 1 calc R
H34B H 0.0213 0.471 0.3743 0.052 Uiso 1 1 calc R
C35 C 0.178(3) 0.574(2) 0.3392(15) 0.040(7) Uani 1 1 d .
H35A H 0.181 0.5017 0.3 0.049 Uiso 1 1 calc R
H35B H 0.1232 0.6162 0.3071 0.049 Uiso 1 1 calc R
C37 C 0.338(3) 0.833(2) 0.2733(12) 0.035(7) Uani 1 1 d .
H37 H 0.2488 0.8157 0.2814 0.041 Uiso 1 1 calc R
C38 C 0.424(3) 0.967(2) 0.3238(13) 0.041(5) Uani 1 1 d U
H38A H 0.5137 0.985 0.3181 0.049 Uiso 1 1 calc R
H38B H 0.4338 0.9751 0.3832 0.049 Uiso 1 1 calc R
C39 C 0.360(3) 1.067(2) 0.2932(13) 0.043(4) Uani 1 1 d U
H39A H 0.2711 1.0513 0.2998 0.052 Uiso 1 1 calc R
H39B H 0.4164 1.1523 0.3266 0.052 Uiso 1 1 calc R
C40 C 0.349(3) 1.054(2) 0.1995(13) 0.042(4) Uani 1 1 d U
H40A H 0.3105 1.1166 0.1794 0.05 Uiso 1 1 calc R
H40B H 0.4383 1.0713 0.1938 0.05 Uiso 1 1 calc R
C41 C 0.262(3) 0.924(2) 0.1469(13) 0.042(5) Uani 1 1 d U
H41A H 0.2563 0.9193 0.0883 0.05 Uiso 1 1 calc R
H41B H 0.171 0.909 0.1504 0.05 Uiso 1 1 calc R
C42 C 0.316(3) 0.819(3) 0.1752(15) 0.048(8) Uani 1 1 d .
H42A H 0.402 0.8269 0.1647 0.058 Uiso 1 1 calc R
H42B H 0.2529 0.736 0.1427 0.058 Uiso 1 1 calc R
H1 H 0.866(8) 0.62(2) 0.293(14) 0.05(9) Uiso 1 1 d D

loop_
_atom_site_aniso_label
_atom_site_aniso_U_11
_atom_site_aniso_U_22
_atom_site_aniso_U_33
_atom_site_aniso_U_23
_atom_site_aniso_U_13
_atom_site_aniso_U_12
W1 0.0501(9) 0.0362(8) 0.0131(6) 0.0113(5) 0.0102(5) 0.0187(6)
W2 0.0479(9) 0.0359(8) 0.0131(6) 0.0101(5) 0.0109(5) 0.0175(6)
P1 0.039(5) 0.032(4) 0.015(3) 0.013(3) 0.009(3) 0.018(3)
N1 0.033(16) 0.053(16) 0.015(11) 0.010(11) 0.000(11) 0.014(13)
N2 0.038(15) 0.031(14) 0.044(14) 0.001(11) 0.016(11) -0.010(11)
O1 0.068(15) 0.048(12) 0.027(10) 0.016(9) 0.022(9) 0.023(11)
C4 0.056(14) 0.044(12) 0.018(9) 0.009(10) 0.019(9) 0.020(12)
C5 0.06(2) 0.032(17) 0.029(15) 0.019(14) 0.014(14) 0.007(15)
C6 0.06(2) 0.046(19) 0.029(15) 0.007(14) 0.021(14) 0.028(16)
C8 0.06(2) 0.031(17) 0.026(14) 0.001(13) -0.007(13) 0.021(15)
C9 0.057(14) 0.045(12) 0.016(9) 0.012(10) 0.019(9) 0.017(12)
C10 0.07(2) 0.09(3) 0.027(15) 0.042(16) 0.017(14) 0.04(2)
C11 0.038(19) 0.043(18) 0.042(16) 0.015(14) 0.002(13) 0.016(15)
C12 0.07(2) 0.039(18) 0.034(16) 0.015(14) 0.032(16) 0.032(17)
C13 0.085(13) 0.050(11) 0.021(9) 0.022(8) 0.016(8) 0.035(9)
C14 0.087(13) 0.052(11) 0.021(9) 0.022(8) 0.017(8) 0.035(9)
C15 0.087(13) 0.051(12) 0.019(9) 0.022(8) 0.017(8) 0.035(10)
C16 0.08(3) 0.09(3) 0.039(18) 0.040(18) 0.039(17) 0.04(2)
C17 0.038(19) 0.06(2) 0.034(16) 0.024(15) 0.014(14) 0.027(17)
C18 0.085(13) 0.051(12) 0.022(9) 0.018(8) 0.015(8) 0.034(10)
C19 0.026(17) 0.06(2) 0.023(15) 0.009(14) 0.006(12) -0.015(14)
C20 0.048(15) 0.038(13) 0.039(12) 0.011(10) 0.014(10) 0.023(11)
C21 0.050(15) 0.038(13) 0.040(12) 0.008(10) 0.015(10) 0.025(11)
C22 0.035(17) 0.039(17) 0.012(12) 0.007(11) 0.003(11) 0.016(14)
C24 0.07(2) 0.05(2) 0.024(15) 0.007(14) 0.007(14) 0.028(18)
C25 0.032(8) 0.043(8) 0.013(6) 0.008(6) 0.006(5) 0.018(7)
C26 0.034(8) 0.045(8) 0.014(6) 0.008(6) 0.006(5) 0.015(7)
C27 0.035(8) 0.044(8) 0.017(6) 0.008(6) 0.004(5) 0.015(7)
C28 0.036(8) 0.043(8) 0.015(6) 0.006(6) 0.003(5) 0.016(7)
C29 0.033(8) 0.043(8) 0.013(6) 0.006(6) 0.004(5) 0.018(7)
C31 0.066(15) 0.042(13) 0.035(11) 0.021(10) 0.039(10) 0.032(12)
C32 0.067(15) 0.041(13) 0.034(11) 0.022(10) 0.037(11) 0.031(12)
C33 0.07(2) 0.09(3) 0.020(15) 0.020(16) 0.007(15) 0.04(2)
C35 0.05(2) 0.050(19) 0.044(16) 0.024(14) 0.016(14) 0.037(16)
C37 0.07(2) 0.036(16) 0.008(12) 0.006(11) 0.014(12) 0.035(15)
C38 0.082(13) 0.043(10) 0.016(7) 0.012(7) 0.019(8) 0.042(9)
C39 0.083(12) 0.044(9) 0.019(7) 0.012(6) 0.018(7) 0.042(9)
C40 0.081(12) 0.044(9) 0.017(7) 0.014(6) 0.016(7) 0.043(9)
C41 0.082(12) 0.045(10) 0.015(7) 0.015(7) 0.015(8) 0.043(9)
C42 0.05(2) 0.05(2) 0.037(16) 0.001(14) -0.004(14) 0.028(17)

loop_
_atom_type_symbol
_atom_type_description
_atom_type_scat_dispersion_real
_atom_type_scat_dispersion_imag
_atom_type_scat_source
C C 0.0033 0.0016 'International Tables Vol C Tables 4.2.6.8 and 6.1.1.4'
H H 0 0 'International Tables Vol C Tables 4.2.6.8 and 6.1.1.4'
N N 0.0061 0.0033 'International Tables Vol C Tables 4.2.6.8 and 6.1.1.4'
O O 0.0106 0.006 'International Tables Vol C Tables 4.2.6.8 and 6.1.1.4'
P P 0.1023 0.0942 'International Tables Vol C Tables 4.2.6.8 and 6.1.1.4'
W W -0.849 6.8722 'International Tables Vol C Tables 4.2.6.8 and 6.1.1.4'

loop_
_geom_angle_atom_site_label_1
_geom_angle_atom_site_label_2
_geom_angle_atom_site_label_3
_geom_angle
C1 W1 C2 85.4(10)
C1 W1 C23 128.3(10)
C2 W1 C23 94.4(9)
C1 W1 C20 88.6(10)
C2 W1 C20 137.0(9)
C23 W1 C20 57.6(9)
C1 W1 C24 92.7(10)
C2 W1 C24 103.1(10)
C23 W1 C24 37.0(8)
C20 W1 C24 34.6(9)
C1 W1 C22 146.5(10)
C2 W1 C22 117.8(9)
C23 W1 C22 34.3(7)
C20 W1 C22 57.8(9)
C24 W1 C22 60.1(8)
C1 W1 C21 115.9(10)
C2 W1 C21 151.3(9)
C23 W1 C21 57.6(9)
C20 W1 C21 35.0(8)
C24 W1 C21 59.4(9)
C22 W1 C21 34.9(8)
C1 W1 P1 84.7(8)
C2 W1 P1 104.8(7)
C23 W1 P1 143.4(6)
C20 W1 P1 117.0(7)
C24 W1 P1 151.7(8)
C22 W1 P1 109.7(6)
C21 W1 P1 96.5(6)
C1 W1 W2 79.6(8)
C2 W1 W2 49.9(7)
C23 W1 W2 136.1(6)
C20 W1 W2 166.1(6)
C24 W1 W2 152.1(7)
C22 W1 W2 133.7(6)
C21 W1 W2 147.6(6)
P1 W1 W2 54.95(17)
C3 W2 C2 90.5(9)
C3 W2 C29 89.7(9)
C2 W2 C29 100.5(9)
C3 W2 C28 125.5(9)
C2 W2 C28 91.5(9)
C29 W2 C28 36.7(8)
C3 W2 C27 142.0(10)
C2 W2 C27 116.5(9)
C29 W2 C27 60.9(9)
C28 W2 C27 35.9(8)
C3 W2 P1 94.3(7)
C2 W2 P1 103.4(7)
C29 W2 P1 155.7(6)
C28 W2 P1 137.6(6)
C27 W2 P1 103.8(6)
C3 W2 C26 111.2(9)
C2 W2 C26 147.9(9)
C29 W2 C26 58.0(8)
C28 W2 C26 56.8(8)
C27 W2 C26 34.0(8)
P1 W2 C26 98.4(6)
C3 W2 C25 83.3(9)
C2 W2 C25 133.4(9)
C29 W2 C25 33.8(7)
C28 W2 C25 57.5(8)
C27 W2 C25 58.8(8)
P1 W2 C25 123.0(6)
C26 W2 C25 35.3(8)
C3 W2 W1 95.9(7)
C2 W2 W1 46.9(7)
C29 W2 W1 146.7(6)
C28 W2 W1 123.4(6)
C27 W2 W1 121.9(7)
P1 W2 W1 56.61(15)
C26 W2 W1 145.1(6)
C25 W2 W1 179.1(5)
C30 P1 C37 101.1(11)
C30 P1 W2 118.5(9)
C37 P1 W2 123.1(9)
C30 P1 W1 118.0(8)
C37 P1 W1 126.8(7)
W2 P1 W1 68.44(18)
C2 N1 C4 127(2)
C2 N1 H1 139(10)
C4 N1 H1 92(10)
C3 N2 C12 139(2)
O1 C1 W1 169(2)
N1 C2 W1 149.1(19)
N1 C2 W2 127.0(18)
W1 C2 W2 83.2(10)
N2 C3 W2 176(2)
C9 C4 C5 123(2)
C9 C4 N1 120(2)
C5 C4 N1 117(2)
C6 C5 C4 117(2)
C6 C5 C10 121(2)
C4 C5 C10 121(2)
C7 C6 C5 121(2)
C7 C6 H6 119.3
C5 C6 H6 119.3
C6 C7 C8 122(3)
C6 C7 H7 118.9
C8 C7 H7 118.9
C7 C8 C9 117(2)
C7 C8 H8 121.3
C9 C8 H8 121.3
C4 C9 C8 118(2)
C4 C9 C11 125(2)
C8 C9 C11 117(2)
C5 C10 H10A 109.5
C5 C10 H10B 109.5
H10A C10 H10B 109.5
C5 C10 H10C 109.5
H10A C10 H10C 109.5
H10B C10 H10C 109.5
C9 C11 H11A 109.5
C9 C11 H11B 109.5
H11A C11 H11B 109.5
C9 C11 H11C 109.5
H11A C11 H11C 109.5
H11B C11 H11C 109.5
C13 C12 C17 123(2)
C13 C12 N2 118(3)
C17 C12 N2 119(2)
C14 C13 C12 119(3)
C14 C13 C18 119(2)
C12 C13 C18 122(3)
C13 C14 C15 120(3)
C13 C14 H14 119.8
C15 C14 H14 119.8
C14 C15 C16 121(3)
C14 C15 H15 119.6
C16 C15 H15 119.6
C17 C16 C15 120(3)
C17 C16 H16 119.9
C15 C16 H16 119.9
C16 C17 C12 117(2)
C16 C17 C19 124(3)
C12 C17 C19 119(2)
C13 C18 H18A 109.5
C13 C18 H18B 109.5
H18A C18 H18B 109.5
C13 C18 H18C 109.5
H18A C18 H18C 109.5
H18B C18 H18C 109.5
C17 C19 H19A 109.5
C17 C19 H19B 109.5
H19A C19 H19B 109.5
C17 C19 H19C 109.5
H19A C19 H19C 109.5
H19B C19 H19C 109.5
C24 C20 C21 113(3)
C24 C20 W1 73.1(16)
C21 C20 W1 74.0(15)
C24 C20 H20 123.6
C21 C20 H20 123.6
W1 C20 H20 120.7
C20 C21 C22 106(2)
C20 C21 W1 71.0(14)
C22 C21 W1 71.9(14)
C20 C21 H21 126.9
C22 C21 H21 126.9
W1 C21 H21 122.1
C23 C22 C21 108(2)
C23 C22 W1 71.6(12)
C21 C22 W1 73.2(13)
C23 C22 H22 126
C21 C22 H22 126
W1 C22 H22 120.9
C22 C23 C24 110(2)
C22 C23 W1 74.1(13)
C24 C23 W1 72.2(13)
C22 C23 H23 124.8
C24 C23 H23 124.8
W1 C23 H23 120.6
C20 C24 C23 102(2)
C20 C24 W1 72.3(15)
C23 C24 W1 70.8(14)
C20 C24 H24 128.8
C23 C24 H24 128.8
W1 C24 H24 120.4
C29 C25 C26 106(2)
C29 C25 W2 67.2(14)
C26 C25 W2 70.4(13)
C29 C25 H25 127.1
C26 C25 H25 127.1
W2 C25 H25 126.9
C27 C26 C25 111(2)
C27 C26 W2 69.6(12)
C25 C26 W2 74.4(12)
C27 C26 H26 124.6
C25 C26 H26 124.6
W2 C26 H26 122.9
C26 C27 C28 106(2)
C26 C27 W2 76.5(13)
C28 C27 W2 71.8(12)
C26 C27 H27 127
C28 C27 H27 127
W2 C27 H27 117.1
C27 C28 C29 109(2)
C27 C28 W2 72.3(12)
C29 C28 W2 71.6(12)
C27 C28 H28 125.5
C29 C28 H28 125.5
W2 C28 H28 122.2
C25 C29 C28 108(2)
C25 C29 W2 79.0(15)
C28 C29 W2 71.7(14)
C25 C29 H29 126.1
C28 C29 H29 126.1
W2 C29 H29 115.3
C31 C30 C35 111(2)
C31 C30 P1 116.0(17)
C35 C30 P1 113.6(17)
C31 C30 H30 105
C35 C30 H30 105
P1 C30 H30 105
C30 C31 C32 111(2)
C30 C31 H31A 109.4
C32 C31 H31A 109.4
C30 C31 H31B 109.4
C32 C31 H31B 109.4
H31A C31 H31B 108
C33 C32 C31 110(2)
C33 C32 H32A 109.6
C31 C32 H32A 109.6
C33 C32 H32B 109.6
C31 C32 H32B 109.6
H32A C32 H32B 108.1
C32 C33 C34 108(2)
C32 C33 H33A 110
C34 C33 H33A 110
C32 C33 H33B 110
C34 C33 H33B 110
H33A C33 H33B 108.4
C35 C34 C33 112(2)
C35 C34 H34A 109.2
C33 C34 H34A 109.2
C35 C34 H34B 109.2
C33 C34 H34B 109.2
H34A C34 H34B 107.9
C30 C35 C34 110(2)
C30 C35 H35A 109.7
C34 C35 H35A 109.7
C30 C35 H35B 109.7
C34 C35 H35B 109.7
H35A C35 H35B 108.2
C38 C37 C42 110(2)
C38 C37 P1 110.2(16)
C42 C37 P1 111.8(15)
C38 C37 H37 108.2
C42 C37 H37 108.2
P1 C37 H37 108.2
C37 C38 C39 111(2)
C37 C38 H38A 109.4
C39 C38 H38A 109.4
C37 C38 H38B 109.4
C39 C38 H38B 109.4
H38A C38 H38B 108
C40 C39 C38 108.1(18)
C40 C39 H39A 110.1
C38 C39 H39A 110.1
C40 C39 H39B 110.1
C38 C39 H39B 110.1
H39A C39 H39B 108.4
C41 C40 C39 111(2)
C41 C40 H40A 109.4
C39 C40 H40A 109.4
C41 C40 H40B 109.4
C39 C40 H40B 109.4
H40A C40 H40B 108
C40 C41 C42 112(2)
C40 C41 H41A 109.1
C42 C41 H41A 109.1
C40 C41 H41B 109.1
C42 C41 H41B 109.1
H41A C41 H41B 107.9
C41 C42 C37 109.9(19)
C41 C42 H42A 109.7
C37 C42 H42A 109.7
C41 C42 H42B 109.7
C37 C42 H42B 109.7
H42A C42 H42B 108.2

loop_
_geom_bond_atom_site_label_1
_geom_bond_atom_site_label_2
_geom_bond_distance
W1 C1 1.93(3)
W1 C2 1.97(3)
W1 C23 2.33(2)
W1 C20 2.34(3)
W1 C24 2.35(3)
W1 C22 2.36(2)
W1 C21 2.38(3)
W1 P1 2.403(6)
W1 W2 2.6768(17)
W2 C3 1.94(2)
W2 C2 2.06(2)
W2 C29 2.31(2)
W2 C28 2.31(2)
W2 C27 2.32(2)
W2 P1 2.356(7)
W2 C26 2.40(2)
W2 C25 2.46(2)
P1 C30 1.85(2)
P1 C37 1.88(2)
N1 C2 1.31(3)
N1 C4 1.46(3)
N1 H1 0.80(2)
N2 C3 1.23(3)
N2 C12 1.42(3)
O1 C1 1.20(3)
C4 C9 1.37(3)
C4 C5 1.42(3)
C5 C6 1.38(3)
C5 C10 1.47(3)
C6 C7 1.38(3)
C6 H6 0.93
C7 C8 1.39(4)
C7 H7 0.93
C8 C9 1.48(3)
C8 H8 0.93
C9 C11 1.51(3)
C10 H10A 0.96
C10 H10B 0.96
C10 H10C 0.96
C11 H11A 0.96
C11 H11B 0.96
C11 H11C 0.96
C12 C13 1.40(3)
C12 C17 1.41(4)
C13 C14 1.35(4)
C13 C18 1.46(4)
C14 C15 1.38(4)
C14 H14 0.93
C15 C16 1.42(3)
C15 H15 0.93
C16 C17 1.38(4)
C16 H16 0.93
C17 C19 1.46(3)
C18 H18A 0.96
C18 H18B 0.96
C18 H18C 0.96
C19 H19A 0.96
C19 H19B 0.96
C19 H19C 0.96
C20 C24 1.40(4)
C20 C21 1.42(3)
C20 H20 0.93
C21 C22 1.42(3)
C21 H21 0.93
C22 C23 1.38(3)
C22 H22 0.93
C23 C24 1.49(3)
C23 H23 0.93
C24 H24 0.93
C25 C29 1.39(3)
C25 C26 1.47(3)
C25 H25 0.93
C26 C27 1.38(3)
C26 H26 0.93
C27 C28 1.43(3)
C27 H27 0.93
C28 C29 1.45(3)
C28 H28 0.93
C29 H29 0.93
C30 C31 1.53(3)
C30 C35 1.53(3)
C30 H30 0.98
C31 C32 1.54(3)
C31 H31A 0.97
C31 H31B 0.97
C32 C33 1.48(4)
C32 H32A 0.97
C32 H32B 0.97
C33 C34 1.57(4)
C33 H33A 0.97
C33 H33B 0.97
C34 C35 1.53(3)
C34 H34A 0.97
C34 H34B 0.97
C35 H35A 0.97
C35 H35B 0.97
C37 C38 1.52(3)
C37 C42 1.59(3)
C37 H37 0.98
C38 C39 1.55(3)
C38 H38A 0.97
C38 H38B 0.97
C39 C40 1.54(3)
C39 H39A 0.97
C39 H39B 0.97
C40 C41 1.49(3)
C40 H40A 0.97
C40 H40B 0.97
C41 C42 1.54(3)
C41 H41A 0.97
C41 H41B 0.97
C42 H42A 0.97
C42 H42B 0.97
